data_1528329
loop_
_publ_author_name
'Azad, A.K.'
'Eriksson, A.'
'Eriksson, S.G.'
'Khan, A.'
'Tseggai, M.'

_publ_section_title
;
 Electron doping effect on structural and magnetic phase transistions in
 Sr(2-x) Nd(x) Fe Mo O6
;
_journal_name_full 'Journal of Solid State Chemistry'
_journal_page_first 1303
_journal_page_last 1311
_journal_volume 179
_journal_year 2006
_chemical_formula_sum 'Fe Mo Nd0.4 O6 Sr1.6'
_chemical_name_systematic 'Sr1.6 Nd0.4 Fe Mo O6'
_space_group_IT_number 14
_symmetry_space_group_name_Hall '-P 2yn'
_symmetry_space_group_name_H-M 'P 1 21/n 1'
_cell_angle_alpha 90
_cell_angle_beta 89.72
_cell_angle_gamma 90
_cell_formula_units_Z 2
_cell_length_a 5.5609
_cell_length_b 5.5578
_cell_length_c 7.8884
_cell_volume 243.799
_citation_journal_id_ASTM JSSCBI
_cod_data_source_file Azad_JSSCBI_2006_948.cif
_cod_data_source_block Fe1Mo1Nd0.4O6Sr1.6
_cod_original_cell_volume 243.7989
_cod_original_sg_symbol_Hall '-P 2ybc (x-z,y,z)'
_cod_original_formula_sum 'Fe1 Mo1 Nd0.4 O6 Sr1.6'
_cod_database_code 1528329

loop_
_symmetry_equiv_pos_as_xyz
x,y,z
-x+1/2,y+1/2,-z+1/2
-x,-y,-z
x-1/2,-y-1/2,z-1/2

loop_
_atom_site_label
_atom_site_type_symbol
_atom_site_fract_x
_atom_site_fract_y
_atom_site_fract_z
_atom_site_occupancy
_atom_site_U_iso_or_equiv
O3 O-2 0.5522 -0.0005 0.2456 1 0.0
Sr1 Sr+2 -0.0005 0.0144 0.2554 0.8 0.0
O2 O-2 0.2751 0.2685 0.4779 1 0.0
Mo1 Mo+5 0.5 0 0 1 0.0
Nd1 Nd+3 -0.0005 0.0144 0.2554 0.2 0.0
Fe1 Fe+2 0 0.5 0 1 0.0
O1 O-2 0.2605 0.2621 0.0131 1 0.0
